data_7111843
loop_
_publ_author_name
'Gareth O. Lloyd'
'Jonathan W. Steed'

_publ_section_title
;
 Supramolecular assembly in a Janus-type urea system
;
_journal_coden_Cambridge 182
_journal_name_full Chem.Commun.
_journal_page_first 1426
_journal_paper_doi 10.1039/c3cc48603f
_journal_volume 50
_journal_year 2014
_chemical_formula_moiety 'C20 H21 N5 O2'
_chemical_formula_sum 'C20 H21 N5 O2'
_chemical_formula_weight 363.42
_chemical_name_systematic
; 
 ? 
;
_space_group_IT_number 2
_symmetry_cell_setting triclinic
_symmetry_space_group_name_Hall '-P 1'
_symmetry_space_group_name_H-M 'P -1'
_atom_sites_solution_hydrogens geom
_atom_sites_solution_primary direct
_atom_sites_solution_secondary difmap
_audit_creation_method SHELXL-97
_cell_angle_alpha 91.1250(10)
_cell_angle_beta 98.7050(10)
_cell_angle_gamma 97.0080(10)
_cell_formula_units_Z 2
_cell_length_a 5.8615(2)
_cell_length_b 11.0671(4)
_cell_length_c 14.0882(5)
_cell_measurement_temperature 120(2)
_cell_volume 895.95(5)
_computing_cell_refinement 'Saint - Bruker'
_computing_data_collection 'Smart - Bruker'
_computing_data_reduction 'Saint - Bruker'
_computing_molecular_graphics Xseed
_computing_publication_material Xseed
_computing_structure_refinement 'SHELXL-97 (Sheldrick, 1997)'
_computing_structure_solution 'SHELXS-97 (Sheldrick, 1990)'
_diffrn_ambient_temperature 120(2)
_diffrn_measured_fraction_theta_full 0.999
_diffrn_measured_fraction_theta_max 0.999
_diffrn_measurement_device_type 'Smart 6K'
_diffrn_radiation_monochromator graphite
_diffrn_radiation_source 'fine-focus sealed tube'
_diffrn_radiation_type MoK\a
_diffrn_radiation_wavelength 0.71073
_diffrn_reflns_av_R_equivalents 0.0371
_diffrn_reflns_av_sigmaI/netI 0.0443
_diffrn_reflns_limit_h_max 8
_diffrn_reflns_limit_h_min -8
_diffrn_reflns_limit_k_max 15
_diffrn_reflns_limit_k_min -15
_diffrn_reflns_limit_l_max 20
_diffrn_reflns_limit_l_min -20
_diffrn_reflns_number 16676
_diffrn_reflns_theta_full 30.52
_diffrn_reflns_theta_max 30.52
_diffrn_reflns_theta_min 1.46
_exptl_absorpt_coefficient_mu 0.091
_exptl_absorpt_correction_T_max 0.9946
_exptl_absorpt_correction_T_min 0.9724
_exptl_absorpt_correction_type multi-scan
_exptl_absorpt_process_details SADABS
_exptl_crystal_colour Colourless
_exptl_crystal_density_diffrn 1.347
_exptl_crystal_density_method 'not measured'
_exptl_crystal_description Needle
_exptl_crystal_F_000 384
_exptl_crystal_size_max 0.31
_exptl_crystal_size_mid 0.14
_exptl_crystal_size_min 0.06
_refine_diff_density_max 0.462
_refine_diff_density_min -0.295
_refine_diff_density_rms 0.058
_refine_ls_extinction_method none
_refine_ls_goodness_of_fit_ref 1.026
_refine_ls_hydrogen_treatment constr
_refine_ls_matrix_type full
_refine_ls_number_parameters 245
_refine_ls_number_reflns 5478
_refine_ls_number_restraints 0
_refine_ls_restrained_S_all 1.026
_refine_ls_R_factor_all 0.0777
_refine_ls_R_factor_gt 0.0511
_refine_ls_shift/su_max 0.000
_refine_ls_shift/su_mean 0.000
_refine_ls_structure_factor_coef Fsqd
_refine_ls_weighting_details 'calc w=1/[\s^2^(Fo^2^)+(0.0836P)^2^+0.1955P] where P=(Fo^2^+2Fc^2^)/3'
_refine_ls_weighting_scheme calc
_refine_ls_wR_factor_gt 0.1364
_refine_ls_wR_factor_ref 0.1549
_reflns_number_gt 3835
_reflns_number_total 5478
_reflns_threshold_expression >2sigma(I)
_cod_data_source_file c3cc48603f.txt
_cod_data_source_block c:\users\gol\desktop\steed\compou~1\311ai
_cod_original_sg_symbol_H-M P-1
_cod_database_code 7111843

loop_
_symmetry_equiv_pos_as_xyz
'x, y, z'
'-x, -y, -z'

loop_
_atom_site_label
_atom_site_type_symbol
_atom_site_fract_x
_atom_site_fract_y
_atom_site_fract_z
_atom_site_U_iso_or_equiv
_atom_site_adp_type
_atom_site_occupancy
_atom_site_symmetry_multiplicity
_atom_site_calc_flag
_atom_site_refinement_flags
O1 O 0.03657(17) 0.03248(9) 0.12447(8) 0.0250(2) Uani 1 1 d .
N1 N 0.79335(19) 0.26884(10) -0.01580(8) 0.0204(2) Uani 1 1 d .
C1 C 0.8549(2) 0.24537(13) -0.18901(10) 0.0244(3) Uani 1 1 d .
H1A H 0.7907 0.1866 -0.2421 0.037 Uiso 1 1 calc R
H1B H 1.0183 0.2356 -0.1673 0.037 Uiso 1 1 calc R
H1C H 0.8443 0.3283 -0.2109 0.037 Uiso 1 1 calc R
O2 O 1.13534(17) 0.38676(9) -0.03139(7) 0.0245(2) Uani 1 1 d .
N2 N 0.63718(19) 0.22984(10) 0.04457(9) 0.0207(2) Uani 1 1 d .
C2 C 0.7208(2) 0.22359(12) -0.10833(10) 0.0202(3) Uani 1 1 d .
N3 N 0.2707(2) 0.10425(11) 0.01963(9) 0.0221(2) Uani 1 1 d .
H3N H 0.1601 0.0714 -0.0261 0.027 Uiso 1 1 calc R
C3 C 0.5104(2) 0.15490(12) -0.10795(10) 0.0219(3) Uani 1 1 d .
H3 H 0.4132 0.1117 -0.1610 0.026 Uiso 1 1 calc R
N4 N 0.3864(2) 0.14409(11) 0.18308(9) 0.0224(3) Uani 1 1 d .
H4N H 0.5119 0.1836 0.1656 0.027 Uiso 1 1 calc R
C4 C 0.4679(2) 0.16176(12) -0.01169(10) 0.0202(3) Uani 1 1 d .
N5 N 1.0301(2) 0.35919(11) 0.11799(9) 0.0221(2) Uani 1 1 d .
H5N H 0.9135 0.3263 0.1455 0.027 Uiso 1 1 calc R
C5 C 0.2223(2) 0.09090(12) 0.11139(10) 0.0207(3) Uani 1 1 d .
C6 C 0.3784(2) 0.14326(12) 0.28241(10) 0.0219(3) Uani 1 1 d .
C7 C 0.5822(3) 0.18870(14) 0.34385(11) 0.0279(3) Uani 1 1 d .
H7 H 0.7176 0.2181 0.3176 0.034 Uiso 1 1 calc R
C8 C 0.5888(3) 0.19129(14) 0.44265(12) 0.0307(3) Uani 1 1 d .
H8 H 0.7292 0.2225 0.4831 0.037 Uiso 1 1 calc R
C9 C 0.3948(3) 0.14925(14) 0.48374(11) 0.0298(3) Uani 1 1 d .
C10 C 0.1922(3) 0.10653(15) 0.42164(11) 0.0298(3) Uani 1 1 d .
H10 H 0.0562 0.0789 0.4481 0.036 Uiso 1 1 calc R
C11 C 0.1810(3) 0.10276(14) 0.32223(11) 0.0269(3) Uani 1 1 d .
H11 H 0.0397 0.0728 0.2819 0.032 Uiso 1 1 calc R
C12 C 0.4055(4) 0.14555(16) 0.59133(12) 0.0385(4) Uani 1 1 d .
H12D H 0.5614 0.1795 0.6229 0.058 Uiso 0.50 1 calc PR
H12F H 0.3718 0.0610 0.6096 0.058 Uiso 0.50 1 calc PR
H12E H 0.2902 0.1937 0.6114 0.058 Uiso 0.50 1 calc PR
H12C H 0.2543 0.1100 0.6063 0.058 Uiso 0.50 1 calc PR
H12B H 0.4438 0.2285 0.6196 0.058 Uiso 0.50 1 calc PR
H12A H 0.5254 0.0958 0.6179 0.058 Uiso 0.50 1 calc PR
C13 C 1.0037(2) 0.34470(12) 0.02130(10) 0.0198(3) Uani 1 1 d .
C14 C 1.2219(2) 0.42064(12) 0.18002(10) 0.0199(3) Uani 1 1 d .
C15 C 1.4273(2) 0.47171(13) 0.15047(10) 0.0214(3) Uani 1 1 d .
H15 H 1.4416 0.4709 0.0842 0.026 Uiso 1 1 calc R
C16 C 1.6115(2) 0.52394(13) 0.21874(10) 0.0226(3) Uani 1 1 d .
H16 H 1.7512 0.5583 0.1980 0.027 Uiso 1 1 calc R
C17 C 1.5975(2) 0.52741(13) 0.31652(10) 0.0230(3) Uani 1 1 d .
C18 C 1.3880(3) 0.47868(13) 0.34417(10) 0.0243(3) Uani 1 1 d .
H18 H 1.3716 0.4820 0.4102 0.029 Uiso 1 1 calc R
C19 C 1.2037(2) 0.42578(13) 0.27770(10) 0.0227(3) Uani 1 1 d .
H19 H 1.0633 0.3926 0.2986 0.027 Uiso 1 1 calc R
C20 C 1.8035(3) 0.57640(16) 0.39035(11) 0.0304(3) Uani 1 1 d .
H20C H 1.7594 0.5713 0.4547 0.046 Uiso 0.50 1 calc PR
H20A H 1.8534 0.6616 0.3779 0.046 Uiso 0.50 1 calc PR
H20B H 1.9315 0.5281 0.3865 0.046 Uiso 0.50 1 calc PR
H20D H 1.9368 0.6027 0.3580 0.046 Uiso 0.50 1 calc PR
H20F H 1.8428 0.5124 0.4348 0.046 Uiso 0.50 1 calc PR
H20E H 1.7647 0.6459 0.4262 0.046 Uiso 0.50 1 calc PR

loop_
_atom_site_aniso_label
_atom_site_aniso_U_11
_atom_site_aniso_U_22
_atom_site_aniso_U_33
_atom_site_aniso_U_23
_atom_site_aniso_U_13
_atom_site_aniso_U_12
O1 0.0192(5) 0.0280(5) 0.0255(5) 0.0011(4) 0.0026(4) -0.0052(4)
N1 0.0163(5) 0.0219(6) 0.0220(6) 0.0011(4) 0.0030(4) -0.0024(4)
C1 0.0234(7) 0.0257(7) 0.0230(7) 0.0007(5) 0.0038(5) -0.0018(5)
O2 0.0213(5) 0.0282(5) 0.0227(5) 0.0021(4) 0.0045(4) -0.0035(4)
N2 0.0160(5) 0.0213(5) 0.0238(6) 0.0008(4) 0.0040(4) -0.0026(4)
C2 0.0193(6) 0.0196(6) 0.0211(6) 0.0011(5) 0.0012(5) 0.0022(5)
N3 0.0169(5) 0.0247(6) 0.0227(6) 0.0007(4) 0.0014(4) -0.0031(4)
C3 0.0206(6) 0.0214(6) 0.0220(7) -0.0005(5) 0.0008(5) -0.0008(5)
N4 0.0181(5) 0.0241(6) 0.0231(6) 0.0010(5) 0.0010(4) -0.0025(4)
C4 0.0172(6) 0.0186(6) 0.0246(7) 0.0025(5) 0.0031(5) 0.0014(5)
N5 0.0174(5) 0.0255(6) 0.0217(6) 0.0001(4) 0.0035(4) -0.0047(4)
C5 0.0187(6) 0.0191(6) 0.0236(7) 0.0021(5) 0.0019(5) 0.0015(5)
C6 0.0225(6) 0.0192(6) 0.0232(7) 0.0014(5) 0.0013(5) 0.0020(5)
C7 0.0230(7) 0.0283(7) 0.0301(8) -0.0006(6) -0.0005(6) -0.0002(6)
C8 0.0298(8) 0.0282(8) 0.0300(8) -0.0035(6) -0.0054(6) 0.0012(6)
C9 0.0390(9) 0.0240(7) 0.0258(7) -0.0003(6) 0.0000(6) 0.0077(6)
C10 0.0321(8) 0.0327(8) 0.0241(7) 0.0020(6) 0.0058(6) 0.0007(6)
C11 0.0224(7) 0.0292(7) 0.0272(7) 0.0015(6) 0.0013(6) -0.0010(6)
C12 0.0559(11) 0.0344(9) 0.0239(8) -0.0006(6) -0.0001(7) 0.0088(8)
C13 0.0179(6) 0.0182(6) 0.0226(6) 0.0002(5) 0.0018(5) 0.0007(5)
C14 0.0185(6) 0.0186(6) 0.0215(6) 0.0005(5) 0.0015(5) 0.0002(5)
C15 0.0202(6) 0.0240(6) 0.0195(6) 0.0000(5) 0.0044(5) -0.0009(5)
C16 0.0178(6) 0.0240(7) 0.0253(7) 0.0004(5) 0.0035(5) -0.0005(5)
C17 0.0200(6) 0.0249(7) 0.0232(7) -0.0017(5) 0.0007(5) 0.0031(5)
C18 0.0252(7) 0.0287(7) 0.0193(6) 0.0012(5) 0.0047(5) 0.0032(5)
C19 0.0200(6) 0.0255(7) 0.0226(7) 0.0012(5) 0.0056(5) -0.0002(5)
C20 0.0233(7) 0.0421(9) 0.0240(7) -0.0061(6) -0.0002(6) 0.0026(6)

loop_
_atom_type_symbol
_atom_type_description
_atom_type_scat_dispersion_real
_atom_type_scat_dispersion_imag
_atom_type_scat_source
C C 0.0033 0.0016 'International Tables Vol C Tables 4.2.6.8 and 6.1.1.4'
H H 0.0000 0.0000 'International Tables Vol C Tables 4.2.6.8 and 6.1.1.4'
N N 0.0061 0.0033 'International Tables Vol C Tables 4.2.6.8 and 6.1.1.4'
O O 0.0106 0.0060 'International Tables Vol C Tables 4.2.6.8 and 6.1.1.4'

loop_
_geom_angle_atom_site_label_1
_geom_angle_atom_site_label_2
_geom_angle_atom_site_label_3
_geom_angle
C2 N1 N2 112.03(11)
C2 N1 C13 127.93(12)
N2 N1 C13 120.02(11)
C2 C1 H1A 109.5
C2 C1 H1B 109.5
H1A C1 H1B 109.5
C2 C1 H1C 109.5
H1A C1 H1C 109.5
H1B C1 H1C 109.5
C4 N2 N1 104.24(11)
C3 C2 N1 106.09(12)
C3 C2 C1 129.05(13)
N1 C2 C1 124.84(12)
C5 N3 C4 129.59(12)
C5 N3 H3N 115.2
C4 N3 H3N 115.2
C2 C3 C4 105.52(12)
C2 C3 H3 127.2
C4 C3 H3 127.2
C5 N4 C6 127.28(12)
C5 N4 H4N 116.4
C6 N4 H4N 116.4
N2 C4 N3 123.86(13)
N2 C4 C3 112.11(12)
N3 C4 C3 124.03(13)
C13 N5 C14 127.76(12)
C13 N5 H5N 116.1
C14 N5 H5N 116.1
O1 C5 N4 123.99(13)
O1 C5 N3 119.59(12)
N4 C5 N3 116.42(12)
C11 C6 C7 118.72(13)
C11 C6 N4 124.22(13)
C7 C6 N4 117.05(13)
C8 C7 C6 120.64(14)
C8 C7 H7 119.7
C6 C7 H7 119.7
C7 C8 C9 121.45(14)
C7 C8 H8 119.3
C9 C8 H8 119.3
C8 C9 C10 117.21(14)
C8 C9 C12 121.46(15)
C10 C9 C12 121.29(16)
C9 C10 C11 122.49(15)
C9 C10 H10 118.8
C11 C10 H10 118.8
C6 C11 C10 119.47(14)
C6 C11 H11 120.3
C10 C11 H11 120.3
C9 C12 H12D 109.5
C9 C12 H12F 109.5
H12D C12 H12F 109.5
C9 C12 H12E 109.5
H12D C12 H12E 109.5
H12F C12 H12E 109.5
C9 C12 H12C 109.5
H12D C12 H12C 141.1
H12F C12 H12C 56.3
H12E C12 H12C 56.3
C9 C12 H12B 109.5
H12D C12 H12B 56.3
H12F C12 H12B 141.1
H12E C12 H12B 56.3
H12C C12 H12B 109.5
C9 C12 H12A 109.5
H12D C12 H12A 56.3
H12F C12 H12A 56.3
H12E C12 H12A 141.1
H12C C12 H12A 109.5
H12B C12 H12A 109.5
O2 C13 N5 127.40(13)
O2 C13 N1 121.07(12)
N5 C13 N1 111.52(11)
C15 C14 C19 118.98(12)
C15 C14 N5 124.29(12)
C19 C14 N5 116.69(12)
C16 C15 C14 119.50(13)
C16 C15 H15 120.3
C14 C15 H15 120.2
C15 C16 C17 122.10(13)
C15 C16 H16 118.9
C17 C16 H16 118.9
C16 C17 C18 117.37(13)
C16 C17 C20 121.61(13)
C18 C17 C20 120.95(13)
C19 C18 C17 121.42(13)
C19 C18 H18 119.3
C17 C18 H18 119.3
C18 C19 C14 120.58(13)
C18 C19 H19 119.7
C14 C19 H19 119.7
C17 C20 H20C 109.5
C17 C20 H20A 109.5
H20C C20 H20A 109.5
C17 C20 H20B 109.5
H20C C20 H20B 109.5
H20A C20 H20B 109.5
C17 C20 H20D 109.5
H20C C20 H20D 141.1
H20A C20 H20D 56.3
H20B C20 H20D 56.3
C17 C20 H20F 109.5
H20C C20 H20F 56.3
H20A C20 H20F 141.1
H20B C20 H20F 56.3
H20D C20 H20F 109.5
C17 C20 H20E 109.5
H20C C20 H20E 56.3
H20A C20 H20E 56.3
H20B C20 H20E 141.1
H20D C20 H20E 109.5
H20F C20 H20E 109.5

loop_
_geom_bond_atom_site_label_1
_geom_bond_atom_site_label_2
_geom_bond_distance
O1 C5 1.2374(16)
N1 C2 1.3731(18)
N1 N2 1.3789(16)
N1 C13 1.4259(17)
C1 C2 1.484(2)
C1 H1A 0.9800
C1 H1B 0.9800
C1 H1C 0.9800
O2 C13 1.2093(16)
N2 C4 1.3179(17)
C2 C3 1.3686(19)
N3 C5 1.3717(19)
N3 C4 1.3862(17)
N3 H3N 0.8800
C3 C4 1.418(2)
C3 H3 0.9500
N4 C5 1.3548(18)
N4 C6 1.4075(19)
N4 H4N 0.8800
N5 C13 1.3515(18)
N5 C14 1.4081(17)
N5 H5N 0.8800
C6 C11 1.391(2)
C6 C7 1.397(2)
C7 C8 1.386(2)
C7 H7 0.9500
C8 C9 1.387(2)
C8 H8 0.9500
C9 C10 1.390(2)
C9 C12 1.509(2)
C10 C11 1.392(2)
C10 H10 0.9500
C11 H11 0.9500
C12 H12D 0.9800
C12 H12F 0.9800
C12 H12E 0.9800
C12 H12C 0.9800
C12 H12B 0.9800
C12 H12A 0.9800
C14 C15 1.3918(18)
C14 C19 1.397(2)
C15 C16 1.3916(19)
C15 H15 0.9500
C16 C17 1.392(2)
C16 H16 0.9500
C17 C18 1.394(2)
C17 C20 1.507(2)
C18 C19 1.380(2)
C18 H18 0.9500
C19 H19 0.9500
C20 H20C 0.9800
C20 H20A 0.9800
C20 H20B 0.9800
C20 H20D 0.9800
C20 H20F 0.9800
C20 H20E 0.9800

loop_
_geom_hbond_atom_site_label_D
_geom_hbond_atom_site_label_H
_geom_hbond_atom_site_label_A
_geom_hbond_distance_DH
_geom_hbond_distance_HA
_geom_hbond_distance_DA
_geom_hbond_angle_DHA
_geom_hbond_site_symmetry_A
N4 H4N N2 0.88 2.01 2.7332(17) 139.0 .
N5 H5N N2 0.88 2.15 2.6152(16) 112.8 .
N3 H3N O1 0.88 1.92 2.7861(15) 166.1 2

loop_
_geom_torsion_atom_site_label_1
_geom_torsion_atom_site_label_2
_geom_torsion_atom_site_label_3
_geom_torsion_atom_site_label_4
_geom_torsion
C2 N1 N2 C4 -0.69(15)
C13 N1 N2 C4 -179.21(11)
N2 N1 C2 C3 0.88(15)
C13 N1 C2 C3 179.25(12)
N2 N1 C2 C1 -177.64(12)
C13 N1 C2 C1 0.7(2)
N1 C2 C3 C4 -0.68(15)
C1 C2 C3 C4 177.76(14)
N1 N2 C4 N3 -179.40(12)
N1 N2 C4 C3 0.24(15)
C5 N3 C4 N2 -9.6(2)
C5 N3 C4 C3 170.84(14)
C2 C3 C4 N2 0.28(16)
C2 C3 C4 N3 179.91(12)
C6 N4 C5 O1 0.1(2)
C6 N4 C5 N3 -179.81(12)
C4 N3 C5 O1 -177.79(13)
C4 N3 C5 N4 2.1(2)
C5 N4 C6 C11 -10.7(2)
C5 N4 C6 C7 170.71(13)
C11 C6 C7 C8 1.2(2)
N4 C6 C7 C8 179.89(13)
C6 C7 C8 C9 0.0(2)
C7 C8 C9 C10 -1.2(2)
C7 C8 C9 C12 176.55(15)
C8 C9 C10 C11 1.3(2)
C12 C9 C10 C11 -176.44(15)
C7 C6 C11 C10 -1.1(2)
N4 C6 C11 C10 -179.68(14)
C9 C10 C11 C6 -0.2(2)
C14 N5 C13 O2 -3.8(2)
C14 N5 C13 N1 175.39(12)
C2 N1 C13 O2 6.9(2)
N2 N1 C13 O2 -174.86(12)
C2 N1 C13 N5 -172.41(13)
N2 N1 C13 N5 5.85(17)
C13 N5 C14 C15 -4.1(2)
C13 N5 C14 C19 178.20(13)
C19 C14 C15 C16 1.6(2)
N5 C14 C15 C16 -176.08(13)
C14 C15 C16 C17 -0.2(2)
C15 C16 C17 C18 -1.5(2)
C15 C16 C17 C20 175.73(14)
C16 C17 C18 C19 1.9(2)
C20 C17 C18 C19 -175.35(14)
C17 C18 C19 C14 -0.6(2)
C15 C14 C19 C18 -1.2(2)
N5 C14 C19 C18 176.65(13)
